data_2240430
loop_
_publ_author_name
'Zukerman-Schpector, Julio'
'Caracelli, Ignez'
'Stefani, H\'elio A.'
'Gozhina, Olga'
'Tiekink, Edward R. T.'

_publ_section_title
;
 Crystal structure of 2-(3-bromophenyl)-1,3-dithiane
;
_journal_issue 3
_journal_name_full 'Acta Crystallographica Section E'
_journal_page_first o179
_journal_page_last o180
_journal_paper_doi 10.1107/S2056989015002832
_journal_volume 71
_journal_year 2015
_chemical_formula_iupac 'C10 H11 Br S2'
_chemical_formula_moiety 'C10 H11 Br S2'
_chemical_formula_sum 'C10 H11 Br S2'
_chemical_formula_weight 275.22
_chemical_name_systematic
;
2-(3-Bromophenyl)-1,3-dithiane
;
_space_group_crystal_system monoclinic
_space_group_IT_number 14
_space_group_name_Hall '-P 2ybc'
_space_group_name_H-M_alt 'P 1 21/c 1'
_symmetry_space_group_name_Hall '-P 2ybc'
_symmetry_space_group_name_H-M 'P 1 21/c 1'
_atom_sites_solution_hydrogens geom
_audit_creation_method SHELXL-2014/7
_cell_angle_alpha 90
_cell_angle_beta 99.604(3)
_cell_angle_gamma 90
_cell_formula_units_Z 4
_cell_length_a 8.9821(4)
_cell_length_b 11.3871(5)
_cell_length_c 11.0550(5)
_cell_measurement_reflns_used 4286
_cell_measurement_temperature 296(2)
_cell_measurement_theta_max 25.39
_cell_measurement_theta_min 2.59
_cell_volume 1114.86(9)
_computing_cell_refinement
;
SAINT (Bruker, 2009)
;
_computing_data_collection
;
APEX2 (Bruker, 2009)
;
_computing_data_reduction
;
SAINT (Bruker, 2009)
;
_computing_molecular_graphics
;
ORTEP-3 for Windows (Farrugia, 2012) and DIAMOND (Brandenburg,
2006)
;
_computing_publication_material
;
<i>MarvinSketch</i> (ChemAxon, 2010) and publCIF (Westrip, 2010)
;
_computing_structure_refinement
;
SHELXL2014 (Sheldrick, 2015)
;
_computing_structure_solution
;
SIR2014 (Burla <i>et al.</i>,  2015)
;
_diffrn_ambient_temperature 296(2)
_diffrn_measured_fraction_theta_full 1.000
_diffrn_measured_fraction_theta_max 1.000
_diffrn_measurement_device_type 'Bruker APEXII CCD'
_diffrn_measurement_method '\f and \w scans'
_diffrn_radiation_type MoK\a
_diffrn_radiation_wavelength 0.71073
_diffrn_reflns_av_R_equivalents 0.0293
_diffrn_reflns_limit_h_max 10
_diffrn_reflns_limit_h_min -9
_diffrn_reflns_limit_k_max 12
_diffrn_reflns_limit_k_min -13
_diffrn_reflns_limit_l_max 13
_diffrn_reflns_limit_l_min -13
_diffrn_reflns_number 7307
_diffrn_reflns_theta_full 25.242
_diffrn_reflns_theta_max 25.397
_diffrn_reflns_theta_min 2.300
_exptl_absorpt_coefficient_mu 4.013
_exptl_absorpt_correction_T_max 0.7452
_exptl_absorpt_correction_T_min 0.3740
_exptl_absorpt_correction_type multi-scan
_exptl_absorpt_process_details
;
(<i>SADABS</i>; Sheldrick, 1996)
;
_exptl_crystal_colour colourless
_exptl_crystal_density_diffrn 1.640
_exptl_crystal_description prism
_exptl_crystal_F_000 552
_exptl_crystal_size_max 0.329
_exptl_crystal_size_mid 0.282
_exptl_crystal_size_min 0.160
_refine_diff_density_max 0.542
_refine_diff_density_min -0.647
_refine_ls_extinction_method none
_refine_ls_goodness_of_fit_ref 1.058
_refine_ls_hydrogen_treatment constr
_refine_ls_matrix_type full
_refine_ls_number_parameters 118
_refine_ls_number_reflns 2060
_refine_ls_number_restraints 0
_refine_ls_restrained_S_all 1.058
_refine_ls_R_factor_all 0.0358
_refine_ls_R_factor_gt 0.0305
_refine_ls_shift/su_max 0.002
_refine_ls_shift/su_mean 0.000
_refine_ls_structure_factor_coef Fsqd
_refine_ls_weighting_details 'w=1/[\s^2^(Fo^2^)+(0.0384P)^2^+0.6522P] where P=(Fo^2^+2Fc^2^)/3'
_refine_ls_weighting_scheme calc
_refine_ls_wR_factor_gt 0.0785
_refine_ls_wR_factor_ref 0.0815
_reflns_number_gt 1820
_reflns_number_total 2060
_reflns_threshold_expression I>2\s(I)
_cod_data_source_file hg5429sup1.cif
_cod_data_source_block I
_cod_database_code 2240430
_cod_database_fobs_code 2240430
_shelx_space_group_comment
;
The symmetry employed for this shelxl refinement is uniquely defined
by the following loop, which should always be used as a source of
symmetry information in preference to the above space-group names.
They are only intended as comments.
;
_shelx_estimated_absorpt_t_min 0.352
_shelx_estimated_absorpt_t_max 0.566

loop_
_space_group_symop_operation_xyz
'x, y, z'
'-x, y+1/2, -z+1/2'
'-x, -y, -z'
'x, -y-1/2, z-1/2'

loop_
_atom_site_type_symbol
_atom_site_label
_atom_site_fract_x
_atom_site_fract_y
_atom_site_fract_z
_atom_site_U_iso_or_equiv
_atom_site_adp_type
_atom_site_calc_flag
_atom_site_occupancy
Br Br1 0.71577(4) 1.19362(3) 1.06788(3) 0.06773(15) Uani d 1
S S1 0.60308(9) 0.70880(7) 0.76097(6) 0.0565(2) Uani d 1
S S2 0.86833(7) 0.65738(6) 0.96061(6) 0.04880(19) Uani d 1
C C1 0.7115(3) 0.7543(2) 0.9063(2) 0.0373(5) Uani d 1
H H1 0.6439 0.7542 0.9674 0.045 Uiso calc 1
C C2 0.5426(4) 0.5670(3) 0.8068(3) 0.0657(8) Uani d 1
H H2A 0.4799 0.5784 0.8692 0.079 Uiso calc 1
H H2B 0.4805 0.5306 0.7366 0.079 Uiso calc 1
C C3 0.6689(4) 0.4839(3) 0.8560(3) 0.0649(8) Uani d 1
H H3A 0.6262 0.4076 0.8690 0.078 Uiso calc 1
H H3B 0.7342 0.4746 0.7950 0.078 Uiso calc 1
C C4 0.7631(3) 0.5247(3) 0.9752(3) 0.0587(7) Uani d 1
H H4A 0.8331 0.4628 1.0065 0.070 Uiso calc 1
H H4B 0.6969 0.5378 1.0349 0.070 Uiso calc 1
C C5 0.7677(2) 0.8778(2) 0.8960(2) 0.0377(5) Uani d 1
C C6 0.7265(3) 0.9638(2) 0.9723(2) 0.0382(5) Uani d 1
H H6 0.6661 0.9450 1.0301 0.046 Uiso calc 1
C C7 0.7754(3) 1.0778(2) 0.9623(2) 0.0432(6) Uani d 1
C C8 0.8665(3) 1.1081(3) 0.8788(2) 0.0526(7) Uani d 1
H H8 0.8994 1.1851 0.8733 0.063 Uiso calc 1
C C9 0.9078(3) 1.0224(3) 0.8039(2) 0.0575(7) Uani d 1
H H9 0.9692 1.0417 0.7469 0.069 Uiso calc 1
C C10 0.8598(3) 0.9074(3) 0.8115(2) 0.0496(6) Uani d 1
H H10 0.8892 0.8503 0.7602 0.060 Uiso calc 1

loop_
_atom_site_aniso_label
_atom_site_aniso_U_11
_atom_site_aniso_U_22
_atom_site_aniso_U_33
_atom_site_aniso_U_12
_atom_site_aniso_U_13
_atom_site_aniso_U_23
Br1 0.0883(3) 0.0415(2) 0.0730(2) 0.00622(14) 0.01259(18) -0.00728(13)
S1 0.0631(5) 0.0554(4) 0.0434(4) -0.0065(3) -0.0132(3) 0.0005(3)
S2 0.0406(3) 0.0434(4) 0.0579(4) 0.0002(3) -0.0047(3) 0.0017(3)
C1 0.0393(12) 0.0381(13) 0.0343(12) 0.0000(10) 0.0053(9) -0.0026(10)
C2 0.0624(18) 0.0590(19) 0.0669(18) -0.0188(15) -0.0145(15) -0.0067(15)
C3 0.075(2) 0.0415(16) 0.073(2) -0.0107(14) -0.0016(16) -0.0100(14)
C4 0.0611(18) 0.0409(15) 0.0682(18) -0.0039(13) -0.0062(14) 0.0077(13)
C5 0.0353(12) 0.0419(13) 0.0339(11) -0.0019(10) -0.0002(9) 0.0037(10)
C6 0.0390(12) 0.0402(13) 0.0348(11) -0.0006(10) 0.0043(9) 0.0028(10)
C7 0.0449(14) 0.0395(13) 0.0412(13) -0.0015(10) -0.0041(10) 0.0014(10)
C8 0.0559(16) 0.0479(16) 0.0507(15) -0.0157(13) -0.0007(12) 0.0100(12)
C9 0.0554(17) 0.072(2) 0.0476(15) -0.0166(14) 0.0153(13) 0.0098(14)
C10 0.0502(15) 0.0592(17) 0.0414(13) -0.0046(13) 0.0130(11) -0.0015(12)

loop_
_atom_type_symbol
_atom_type_description
_atom_type_scat_dispersion_real
_atom_type_scat_dispersion_imag
_atom_type_scat_source
C C 0.0033 0.0016 'International Tables Vol C Tables 4.2.6.8 and 6.1.1.4'
H H 0.0000 0.0000 'International Tables Vol C Tables 4.2.6.8 and 6.1.1.4'
S S 0.1246 0.1234 'International Tables Vol C Tables 4.2.6.8 and 6.1.1.4'
Br Br -0.2901 2.4595 'International Tables Vol C Tables 4.2.6.8 and 6.1.1.4'

loop_
_geom_angle_atom_site_label_1
_geom_angle_atom_site_label_2
_geom_angle_atom_site_label_3
_geom_angle
C2 S1 C1 98.61(12)
C4 S2 C1 98.59(13)
C5 C1 S1 109.74(15)
C5 C1 S2 110.01(16)
S1 C1 S2 113.16(13)
C5 C1 H1 107.9
S1 C1 H1 107.9
S2 C1 H1 107.9
C3 C2 S1 114.8(2)
C3 C2 H2A 108.6
S1 C2 H2A 108.6
C3 C2 H2B 108.6
S1 C2 H2B 108.6
H2A C2 H2B 107.5
C4 C3 C2 113.5(3)
C4 C3 H3A 108.9
C2 C3 H3A 108.9
C4 C3 H3B 108.9
C2 C3 H3B 108.9
H3A C3 H3B 107.7
C3 C4 S2 113.8(2)
C3 C4 H4A 108.8
S2 C4 H4A 108.8
C3 C4 H4B 108.8
S2 C4 H4B 108.8
H4A C4 H4B 107.7
C6 C5 C10 119.2(2)
C6 C5 C1 119.3(2)
C10 C5 C1 121.5(2)
C7 C6 C5 119.7(2)
C7 C6 H6 120.1
C5 C6 H6 120.1
C8 C7 C6 121.5(3)
C8 C7 Br1 120.0(2)
C6 C7 Br1 118.53(19)
C9 C8 C7 118.6(3)
C9 C8 H8 120.7
C7 C8 H8 120.7
C8 C9 C10 121.2(3)
C8 C9 H9 119.4
C10 C9 H9 119.4
C9 C10 C5 119.8(3)
C9 C10 H10 120.1
C5 C10 H10 120.1

loop_
_geom_bond_atom_site_label_1
_geom_bond_atom_site_label_2
_geom_bond_distance
Br1 C7 1.897(3)
S1 C2 1.803(3)
S1 C1 1.810(2)
S2 C4 1.803(3)
S2 C1 1.811(2)
C1 C5 1.505(3)
C1 H1 0.9800
C2 C3 1.507(4)
C2 H2A 0.9700
C2 H2B 0.9700
C3 C4 1.515(4)
C3 H3A 0.9700
C3 H3B 0.9700
C4 H4A 0.9700
C4 H4B 0.9700
C5 C6 1.383(3)
C5 C10 1.389(4)
C6 C7 1.381(3)
C6 H6 0.9300
C7 C8 1.375(4)
C8 C9 1.371(4)
C8 H8 0.9300
C9 C10 1.385(4)
C9 H9 0.9300
C10 H10 0.9300

loop_
_geom_hbond_atom_site_label_D
_geom_hbond_atom_site_label_H
_geom_hbond_atom_site_label_A
_geom_hbond_site_symmetry_A
_geom_hbond_distance_DH
_geom_hbond_distance_HA
_geom_hbond_distance_DA
_geom_hbond_angle_DHA
C2 H2b Cg1 2_646 0.97 2.83 3.668(4) 146

loop_
_geom_torsion_atom_site_label_1
_geom_torsion_atom_site_label_2
_geom_torsion_atom_site_label_3
_geom_torsion_atom_site_label_4
_geom_torsion
C2 S1 C1 C5 -175.91(19)
C2 S1 C1 S2 60.79(17)
C4 S2 C1 C5 175.20(17)
C4 S2 C1 S1 -61.65(17)
C1 S1 C2 C3 -58.8(3)
S1 C2 C3 C4 65.2(4)
C2 C3 C4 S2 -65.7(4)
C1 S2 C4 C3 60.0(3)
S1 C1 C5 C6 120.8(2)
S2 C1 C5 C6 -114.1(2)
S1 C1 C5 C10 -59.1(3)
S2 C1 C5 C10 66.0(3)
C10 C5 C6 C7 0.9(3)
C1 C5 C6 C7 -179.0(2)
C5 C6 C7 C8 -0.9(4)
C5 C6 C7 Br1 179.66(17)
C6 C7 C8 C9 0.5(4)
Br1 C7 C8 C9 179.9(2)
C7 C8 C9 C10 -0.2(4)
C8 C9 C10 C5 0.3(4)
C6 C5 C10 C9 -0.7(4)
C1 C5 C10 C9 179.3(2)
